data_4303300
loop_
_publ_author_name
'Anukul Jana'
'Herbert W. Roesky'
'Carola Schulzke'

_publ_section_title
;
Hydrostannylation of Ketones and Alkynes with LSnH [L = HC(CMeNAr)2, Ar =
2,6-iPr2C6H3]
;
_journal_name_full 'Inorganic Chemistry'
_journal_page_first 9543
_journal_page_last 9548
_journal_paper_doi 10.1021/ic9012069
_journal_volume 48
_journal_year 2009
_chemical_formula_sum 'C37 H52 N2 O4 Sn'
_chemical_formula_weight 707.50
_chemical_name_systematic
; 
 ? 
;
_space_group_IT_number 14
_symmetry_cell_setting monoclinic
_symmetry_space_group_name_Hall '-P 2ybc'
_symmetry_space_group_name_H-M 'P 1 21/c 1'
_atom_sites_solution_hydrogens geom
_atom_sites_solution_primary direct
_atom_sites_solution_secondary difmap
_audit_creation_method SHELXL-97
_cell_angle_alpha 90.00
_cell_angle_beta 102.38(3)
_cell_angle_gamma 90.00
_cell_formula_units_Z 4
_cell_length_a 14.806(3)
_cell_length_b 12.705(3)
_cell_length_c 19.471(4)
_cell_measurement_reflns_used 23271
_cell_measurement_temperature 133(2)
_cell_measurement_theta_max 53.9
_cell_measurement_theta_min 2.8
_cell_volume 3577.5(14)
_computing_structure_refinement 'SHELXL-97 (Sheldrick, 1997)'
_computing_structure_solution 'SHELXS-97 (Sheldrick, 1990)'
_diffrn_ambient_temperature 133(2)
_diffrn_measured_fraction_theta_full 0.954
_diffrn_measured_fraction_theta_max 0.954
_diffrn_measurement_device_type IPDSII
_diffrn_radiation_monochromator graphite
_diffrn_radiation_source 'fine-focus sealed tube'
_diffrn_radiation_type MoK\a
_diffrn_radiation_wavelength 0.71073
_diffrn_reflns_av_R_equivalents 0.1288
_diffrn_reflns_av_sigmaI/netI 0.1482
_diffrn_reflns_limit_h_max 18
_diffrn_reflns_limit_h_min -18
_diffrn_reflns_limit_k_max 16
_diffrn_reflns_limit_k_min -14
_diffrn_reflns_limit_l_max 24
_diffrn_reflns_limit_l_min -24
_diffrn_reflns_number 22711
_diffrn_reflns_theta_full 26.97
_diffrn_reflns_theta_max 26.97
_diffrn_reflns_theta_min 1.41
_exptl_absorpt_coefficient_mu 0.753
_exptl_absorpt_correction_T_max 0.9378
_exptl_absorpt_correction_T_min 0.7823
_exptl_absorpt_correction_type numerical
_exptl_absorpt_process_details 'face indexed'
_exptl_crystal_colour yellow
_exptl_crystal_density_diffrn 1.314
_exptl_crystal_density_method 'not measured'
_exptl_crystal_description platelet
_exptl_crystal_F_000 1480
_exptl_crystal_size_max 0.13
_exptl_crystal_size_mid 0.08
_exptl_crystal_size_min 0.01
_refine_diff_density_max 1.274
_refine_diff_density_min -0.889
_refine_diff_density_rms 0.097
_refine_ls_extinction_method none
_refine_ls_goodness_of_fit_ref 0.983
_refine_ls_hydrogen_treatment constr
_refine_ls_matrix_type full
_refine_ls_number_parameters 413
_refine_ls_number_reflns 7419
_refine_ls_number_restraints 0
_refine_ls_restrained_S_all 0.983
_refine_ls_R_factor_all 0.1449
_refine_ls_R_factor_gt 0.0686
_refine_ls_shift/su_max 0.000
_refine_ls_shift/su_mean 0.000
_refine_ls_structure_factor_coef Fsqd
_refine_ls_weighting_details 'calc w=1/[\s^2^(Fo^2^)+(0.0150P)^2^+0.0000P] where P=(Fo^2^+2Fc^2^)/3'
_refine_ls_weighting_scheme calc
_refine_ls_wR_factor_gt 0.0835
_refine_ls_wR_factor_ref 0.0999
_reflns_number_gt 4028
_reflns_number_total 7419
_reflns_threshold_expression >2sigma(I)
_cod_data_source_file ic9012069_si_001_4.cif
_cod_data_source_block ja35
_cod_original_cell_volume 3577.6(12)
_cod_database_code 4303300

loop_
_symmetry_equiv_pos_as_xyz
'x, y, z'
'-x, y+1/2, -z+1/2'
'-x, -y, -z'
'x, -y-1/2, z-1/2'

loop_
_atom_site_label
_atom_site_type_symbol
_atom_site_fract_x
_atom_site_fract_y
_atom_site_fract_z
_atom_site_U_iso_or_equiv
_atom_site_adp_type
_atom_site_occupancy
_atom_site_symmetry_multiplicity
_atom_site_calc_flag
_atom_site_refinement_flags
_atom_site_disorder_assembly
_atom_site_disorder_group
Sn1 Sn 0.72761(3) 0.24203(4) 0.34331(2) 0.02898(11) Uani 1 1 d . . .
O1 O 0.7942(3) 0.2142(3) 0.5527(2) 0.0378(12) Uani 1 1 d . . .
O2 O 0.9323(3) 0.2131(3) 0.5223(2) 0.0439(13) Uani 1 1 d . . .
O3 O 0.8244(3) 0.5875(3) 0.4311(3) 0.0440(12) Uani 1 1 d . . .
O4 O 0.7416(4) 0.4797(4) 0.3510(3) 0.0492(14) Uani 1 1 d . . .
N1 N 0.6526(3) 0.1270(4) 0.3951(2) 0.0278(12) Uani 1 1 d . . .
N2 N 0.8298(4) 0.1150(4) 0.3457(3) 0.0304(12) Uani 1 1 d . . .
C1 C 0.7612(7) 0.1331(6) 0.6548(5) 0.060(2) Uani 1 1 d . . .
H1A H 0.7450 0.2017 0.6717 0.059(4) Uiso 1 1 calc R . .
H1B H 0.7848 0.0870 0.6950 0.059(4) Uiso 1 1 calc R . .
H1C H 0.7062 0.1012 0.6251 0.059(4) Uiso 1 1 calc R . .
C2 C 0.8340(5) 0.1474(6) 0.6127(3) 0.0443(18) Uani 1 1 d . . .
H2A H 0.8895 0.1812 0.6418 0.065(12) Uiso 1 1 calc R . .
H2B H 0.8523 0.0784 0.5963 0.065(12) Uiso 1 1 calc R . .
C3 C 0.8526(4) 0.2394(6) 0.5105(3) 0.0330(14) Uani 1 1 d . . .
C4 C 0.8079(5) 0.3085(5) 0.4506(4) 0.0387(17) Uani 1 1 d . . .
C5 C 0.8238(5) 0.4111(5) 0.4603(3) 0.0378(16) Uani 1 1 d . . .
H5 H 0.8591 0.4326 0.5047 0.043(7) Uiso 1 1 calc R . .
C6 C 0.7918(5) 0.4936(5) 0.4085(4) 0.0347(18) Uani 1 1 d . . .
C7 C 0.7954(5) 0.6778(6) 0.3874(4) 0.051(2) Uani 1 1 d . . .
H7A H 0.7870 0.6574 0.3374 0.065(12) Uiso 1 1 calc R . .
H7B H 0.8441 0.7325 0.3974 0.065(12) Uiso 1 1 calc R . .
C8 C 0.7069(5) 0.7221(6) 0.4001(4) 0.054(2) Uani 1 1 d . . .
H8A H 0.6580 0.6690 0.3885 0.059(4) Uiso 1 1 calc R . .
H8B H 0.6897 0.7844 0.3704 0.059(4) Uiso 1 1 calc R . .
H8C H 0.7150 0.7420 0.4497 0.059(4) Uiso 1 1 calc R . .
C9 C 0.5527(4) 0.1392(6) 0.3821(3) 0.0312(15) Uani 1 1 d . . .
C10 C 0.5132(5) 0.2130(5) 0.4212(3) 0.0318(16) Uani 1 1 d . . .
C11 C 0.4179(5) 0.2250(6) 0.4055(3) 0.0374(18) Uani 1 1 d . . .
H11 H 0.3902 0.2749 0.4309 0.043(7) Uiso 1 1 calc R . .
C12 C 0.3624(5) 0.1657(5) 0.3533(4) 0.0405(17) Uani 1 1 d . . .
H12 H 0.2972 0.1744 0.3438 0.043(7) Uiso 1 1 calc R . .
C13 C 0.4016(5) 0.0936(5) 0.3151(3) 0.0383(16) Uani 1 1 d . . .
H13 H 0.3630 0.0531 0.2795 0.043(7) Uiso 1 1 calc R . .
C14 C 0.4965(5) 0.0801(5) 0.3282(3) 0.0331(15) Uani 1 1 d . . .
C15 C 0.5718(5) 0.2803(5) 0.4782(3) 0.0346(17) Uani 1 1 d . . .
H15 H 0.6370 0.2544 0.4853 0.035(8) Uiso 1 1 calc R . .
C16 C 0.5420(5) 0.2693(8) 0.5483(3) 0.053(2) Uani 1 1 d . . .
H16A H 0.4791 0.2966 0.5435 0.059(4) Uiso 1 1 calc R . .
H16B H 0.5844 0.3093 0.5846 0.059(4) Uiso 1 1 calc R . .
H16C H 0.5435 0.1949 0.5618 0.059(4) Uiso 1 1 calc R . .
C17 C 0.5713(5) 0.3948(5) 0.4552(4) 0.0443(19) Uani 1 1 d . . .
H17A H 0.5939 0.3996 0.4115 0.059(4) Uiso 1 1 calc R . .
H17B H 0.6115 0.4362 0.4919 0.059(4) Uiso 1 1 calc R . .
H17C H 0.5081 0.4225 0.4473 0.059(4) Uiso 1 1 calc R . .
C18 C 0.5377(5) 0.0048(6) 0.2814(3) 0.0384(17) Uani 1 1 d . . .
H18 H 0.6061 0.0022 0.2996 0.035(8) Uiso 1 1 calc R . .
C19 C 0.5001(6) -0.1070(6) 0.2812(5) 0.056(2) Uani 1 1 d . . .
H19A H 0.4329 -0.1062 0.2636 0.059(4) Uiso 1 1 calc R . .
H19B H 0.5143 -0.1352 0.3292 0.059(4) Uiso 1 1 calc R . .
H19C H 0.5288 -0.1516 0.2508 0.059(4) Uiso 1 1 calc R . .
C20 C 0.5189(6) 0.0488(7) 0.2067(4) 0.055(2) Uani 1 1 d . . .
H20A H 0.5445 0.0009 0.1763 0.059(4) Uiso 1 1 calc R . .
H20B H 0.5481 0.1180 0.2069 0.059(4) Uiso 1 1 calc R . .
H20C H 0.4520 0.0556 0.1889 0.059(4) Uiso 1 1 calc R . .
C21 C 0.6381(5) -0.0132(5) 0.4776(3) 0.0369(16) Uani 1 1 d . . .
H21A H 0.6026 0.0350 0.5009 0.059(4) Uiso 1 1 calc R . .
H21B H 0.6802 -0.0548 0.5131 0.059(4) Uiso 1 1 calc R . .
H21C H 0.5956 -0.0605 0.4465 0.059(4) Uiso 1 1 calc R . .
C22 C 0.6932(5) 0.0491(5) 0.4351(3) 0.0296(15) Uani 1 1 d . . .
C23 C 0.7848(5) 0.0170(5) 0.4393(3) 0.0284(15) Uani 1 1 d . . .
H23 H 0.8095 -0.0274 0.4780 0.043(7) Uiso 1 1 calc R . .
C24 C 0.8464(5) 0.0405(5) 0.3949(3) 0.0274(14) Uani 1 1 d . . .
C25 C 0.9319(5) -0.0260(5) 0.4042(4) 0.0366(17) Uani 1 1 d . . .
H25A H 0.9364 -0.0567 0.3588 0.059(4) Uiso 1 1 calc R . .
H25B H 0.9289 -0.0825 0.4379 0.059(4) Uiso 1 1 calc R . .
H25C H 0.9865 0.0178 0.4218 0.059(4) Uiso 1 1 calc R . .
C26 C 0.8877(5) 0.1220(5) 0.2946(3) 0.0306(15) Uani 1 1 d . . .
C27 C 0.8547(5) 0.0756(5) 0.2279(3) 0.0360(17) Uani 1 1 d . . .
C28 C 0.9104(5) 0.0845(5) 0.1782(3) 0.0393(17) Uani 1 1 d . . .
H28 H 0.8888 0.0558 0.1326 0.043(7) Uiso 1 1 calc R . .
C29 C 0.9948(5) 0.1334(6) 0.1935(4) 0.0484(19) Uani 1 1 d . . .
H29 H 1.0322 0.1353 0.1595 0.043(7) Uiso 1 1 calc R . .
C30 C 1.0251(5) 0.1795(6) 0.2582(4) 0.045(2) Uani 1 1 d . . .
H30 H 1.0831 0.2146 0.2682 0.043(7) Uiso 1 1 calc R . .
C31 C 0.9724(5) 0.1758(5) 0.3093(4) 0.0330(15) Uani 1 1 d . . .
C32 C 0.7625(5) 0.0186(5) 0.2091(3) 0.0364(16) Uani 1 1 d . . .
H32 H 0.7167 0.0610 0.2283 0.035(8) Uiso 1 1 calc R . .
C33 C 0.7662(5) -0.0913(5) 0.2420(4) 0.0463(19) Uani 1 1 d . . .
H33A H 0.8145 -0.1330 0.2273 0.059(4) Uiso 1 1 calc R . .
H33B H 0.7063 -0.1262 0.2263 0.059(4) Uiso 1 1 calc R . .
H33C H 0.7802 -0.0850 0.2933 0.059(4) Uiso 1 1 calc R . .
C34 C 0.7257(5) 0.0086(7) 0.1298(3) 0.051(2) Uani 1 1 d . . .
H34A H 0.7262 0.0779 0.1077 0.059(4) Uiso 1 1 calc R . .
H34B H 0.6623 -0.0185 0.1206 0.059(4) Uiso 1 1 calc R . .
H34C H 0.7650 -0.0400 0.1102 0.059(4) Uiso 1 1 calc R . .
C35 C 1.0048(4) 0.2372(7) 0.3781(3) 0.0422(17) Uani 1 1 d . . .
H35 H 0.9645 0.2167 0.4111 0.035(8) Uiso 1 1 calc R . .
C36 C 1.1048(5) 0.2113(7) 0.4131(4) 0.065(3) Uani 1 1 d . . .
H36A H 1.1113 0.1351 0.4204 0.059(4) Uiso 1 1 calc R . .
H36B H 1.1213 0.2474 0.4586 0.059(4) Uiso 1 1 calc R . .
H36C H 1.1459 0.2348 0.3828 0.059(4) Uiso 1 1 calc R . .
C37 C 0.9939(6) 0.3527(6) 0.3646(4) 0.054(2) Uani 1 1 d . . .
H37A H 1.0376 0.3758 0.3363 0.059(4) Uiso 1 1 calc R . .
H37B H 1.0065 0.3906 0.4095 0.059(4) Uiso 1 1 calc R . .
H37C H 0.9306 0.3677 0.3393 0.059(4) Uiso 1 1 calc R . .

loop_
_atom_site_aniso_label
_atom_site_aniso_U_11
_atom_site_aniso_U_22
_atom_site_aniso_U_33
_atom_site_aniso_U_23
_atom_site_aniso_U_13
_atom_site_aniso_U_12
Sn1 0.02838(19) 0.0323(2) 0.02673(17) 0.0073(3) 0.00704(15) 0.0035(3)
O1 0.036(3) 0.042(3) 0.034(2) 0.0008(18) 0.004(2) 0.0008(19)
O2 0.033(3) 0.054(3) 0.044(3) 0.006(2) 0.007(3) 0.006(2)
O3 0.042(3) 0.033(3) 0.055(3) -0.001(2) 0.004(3) -0.001(2)
O4 0.059(4) 0.040(3) 0.040(3) 0.004(2) -0.009(3) -0.002(3)
N1 0.026(3) 0.035(3) 0.025(3) 0.004(2) 0.010(3) -0.003(2)
N2 0.027(3) 0.037(3) 0.028(3) 0.001(2) 0.009(3) -0.001(2)
C1 0.066(6) 0.076(5) 0.042(4) 0.014(5) 0.019(4) -0.002(5)
C2 0.050(5) 0.052(5) 0.029(3) 0.006(3) 0.003(4) 0.006(4)
C3 0.037(4) 0.037(4) 0.026(3) 0.003(3) 0.007(3) 0.004(4)
C4 0.034(4) 0.036(4) 0.050(4) 0.007(3) 0.017(4) -0.002(3)
C5 0.039(4) 0.046(4) 0.028(3) -0.002(3) 0.008(3) 0.005(3)
C6 0.044(5) 0.033(4) 0.029(4) -0.002(3) 0.012(4) -0.005(3)
C7 0.042(5) 0.040(4) 0.073(6) 0.006(4) 0.018(5) -0.002(3)
C8 0.052(5) 0.038(5) 0.073(5) -0.003(4) 0.017(4) 0.001(3)
C9 0.017(4) 0.052(4) 0.025(3) 0.005(3) 0.004(3) -0.002(3)
C10 0.027(4) 0.037(4) 0.033(3) 0.003(3) 0.009(3) -0.001(3)
C11 0.031(4) 0.050(5) 0.033(3) 0.002(3) 0.010(3) 0.006(3)
C12 0.029(4) 0.054(4) 0.038(4) 0.010(3) 0.007(4) 0.007(3)
C13 0.029(4) 0.051(4) 0.033(4) 0.004(3) 0.001(3) -0.008(3)
C14 0.028(4) 0.045(4) 0.028(3) 0.006(3) 0.009(3) -0.004(3)
C15 0.030(4) 0.045(5) 0.031(3) -0.004(3) 0.012(3) 0.000(3)
C16 0.054(5) 0.076(7) 0.032(3) -0.001(4) 0.018(3) -0.011(5)
C17 0.042(5) 0.043(4) 0.052(5) -0.008(3) 0.017(4) 0.002(3)
C18 0.032(4) 0.050(4) 0.033(4) -0.007(3) 0.006(3) -0.007(3)
C19 0.045(5) 0.066(6) 0.055(5) -0.024(4) 0.010(5) -0.010(4)
C20 0.052(6) 0.087(6) 0.030(4) -0.003(4) 0.019(4) 0.008(5)
C21 0.034(4) 0.044(4) 0.034(4) 0.011(3) 0.011(3) -0.008(3)
C22 0.029(4) 0.035(4) 0.023(3) 0.006(3) 0.001(3) -0.004(3)
C23 0.031(4) 0.038(4) 0.015(3) 0.000(3) 0.003(3) -0.007(3)
C24 0.026(4) 0.033(3) 0.022(3) 0.000(2) 0.003(3) 0.004(3)
C25 0.031(4) 0.042(4) 0.038(4) 0.012(3) 0.010(4) 0.011(3)
C26 0.029(4) 0.037(4) 0.029(3) 0.006(3) 0.014(3) 0.002(3)
C27 0.034(4) 0.043(4) 0.035(4) 0.006(3) 0.015(4) 0.007(3)
C28 0.038(4) 0.050(4) 0.030(3) -0.001(3) 0.008(4) 0.005(3)
C29 0.040(5) 0.060(5) 0.053(5) 0.005(4) 0.025(4) 0.005(4)
C30 0.031(4) 0.061(5) 0.045(4) -0.007(4) 0.016(4) -0.011(4)
C31 0.025(4) 0.040(4) 0.035(4) 0.002(3) 0.011(3) 0.001(3)
C32 0.044(4) 0.036(4) 0.031(4) -0.005(3) 0.012(4) 0.005(3)
C33 0.043(5) 0.047(4) 0.051(4) -0.006(3) 0.016(4) -0.002(3)
C34 0.039(5) 0.081(6) 0.032(4) -0.003(4) 0.004(4) -0.002(4)
C35 0.033(4) 0.049(5) 0.045(3) -0.004(4) 0.011(3) -0.011(4)
C36 0.041(5) 0.099(8) 0.054(5) -0.001(4) 0.010(5) -0.014(4)
C37 0.057(6) 0.056(5) 0.054(5) -0.009(4) 0.026(5) -0.013(4)

loop_
_atom_type_symbol
_atom_type_description
_atom_type_scat_dispersion_real
_atom_type_scat_dispersion_imag
_atom_type_scat_source
C C 0.0033 0.0016 'International Tables Vol C Tables 4.2.6.8 and 6.1.1.4'
H H 0.0000 0.0000 'International Tables Vol C Tables 4.2.6.8 and 6.1.1.4'
N N 0.0061 0.0033 'International Tables Vol C Tables 4.2.6.8 and 6.1.1.4'
O O 0.0106 0.0060 'International Tables Vol C Tables 4.2.6.8 and 6.1.1.4'
Sn Sn -0.6537 1.4246 'International Tables Vol C Tables 4.2.6.8 and 6.1.1.4'

loop_
_geom_angle_atom_site_label_1
_geom_angle_atom_site_label_2
_geom_angle_atom_site_label_3
_geom_angle
_geom_angle_site_symmetry_1
_geom_angle_site_symmetry_3
_geom_angle_publ_flag
N2 Sn1 N1 85.19(17) . . ?
N2 Sn1 C4 91.7(2) . . ?
N1 Sn1 C4 92.3(2) . . ?
C3 O1 C2 115.0(5) . . ?
C6 O3 C7 118.7(6) . . ?
C22 N1 C9 120.0(5) . . ?
C22 N1 Sn1 123.7(4) . . ?
C9 N1 Sn1 116.3(4) . . ?
C24 N2 C26 119.6(5) . . ?
C24 N2 Sn1 123.6(4) . . ?
C26 N2 Sn1 116.4(4) . . ?
O1 C2 C1 107.0(6) . . ?
O2 C3 O1 123.2(6) . . ?
O2 C3 C4 124.4(5) . . ?
O1 C3 C4 112.3(5) . . ?
C5 C4 C3 115.4(7) . . ?
C5 C4 Sn1 121.5(5) . . ?
C3 C4 Sn1 122.8(5) . . ?
C4 C5 C6 125.7(7) . . ?
O4 C6 O3 122.9(7) . . ?
O4 C6 C5 125.1(6) . . ?
O3 C6 C5 112.0(7) . . ?
O3 C7 C8 111.4(5) . . ?
C14 C9 C10 120.6(6) . . ?
C14 C9 N1 119.4(5) . . ?
C10 C9 N1 120.0(6) . . ?
C11 C10 C9 118.3(6) . . ?
C11 C10 C15 119.7(5) . . ?
C9 C10 C15 122.0(6) . . ?
C12 C11 C10 121.2(6) . . ?
C13 C12 C11 120.2(6) . . ?
C12 C13 C14 120.7(7) . . ?
C13 C14 C9 119.1(6) . . ?
C13 C14 C18 119.0(6) . . ?
C9 C14 C18 121.8(6) . . ?
C10 C15 C17 110.9(5) . . ?
C10 C15 C16 111.8(5) . . ?
C17 C15 C16 111.5(6) . . ?
C19 C18 C20 110.3(6) . . ?
C19 C18 C14 113.0(5) . . ?
C20 C18 C14 108.8(6) . . ?
N1 C22 C23 124.3(5) . . ?
N1 C22 C21 119.1(6) . . ?
C23 C22 C21 116.5(6) . . ?
C22 C23 C24 130.1(6) . . ?
N2 C24 C23 123.1(6) . . ?
N2 C24 C25 120.4(5) . . ?
C23 C24 C25 116.4(6) . . ?
C31 C26 C27 120.5(5) . . ?
C31 C26 N2 121.6(6) . . ?
C27 C26 N2 117.8(6) . . ?
C28 C27 C26 117.4(6) . . ?
C28 C27 C32 120.2(6) . . ?
C26 C27 C32 122.4(5) . . ?
C29 C28 C27 122.1(7) . . ?
C28 C29 C30 119.7(6) . . ?
C29 C30 C31 121.2(7) . . ?
C30 C31 C26 119.0(6) . . ?
C30 C31 C35 119.3(6) . . ?
C26 C31 C35 121.6(5) . . ?
C27 C32 C34 113.0(5) . . ?
C27 C32 C33 112.5(6) . . ?
C34 C32 C33 108.6(6) . . ?
C37 C35 C36 110.3(7) . . ?
C37 C35 C31 110.2(6) . . ?
C36 C35 C31 111.9(6) . . ?

loop_
_geom_bond_atom_site_label_1
_geom_bond_atom_site_label_2
_geom_bond_distance
_geom_bond_site_symmetry_2
_geom_bond_publ_flag
Sn1 N2 2.207(5) . ?
Sn1 N1 2.207(4) . ?
Sn1 C4 2.330(8) . ?
O1 C3 1.353(6) . ?
O1 C2 1.463(8) . ?
O2 C3 1.200(7) . ?
O3 C6 1.326(8) . ?
O3 C7 1.439(8) . ?
O4 C6 1.217(9) . ?
N1 C22 1.321(8) . ?
N1 C9 1.454(8) . ?
N2 C24 1.331(8) . ?
N2 C26 1.448(7) . ?
C1 C2 1.498(10) . ?
C3 C4 1.495(9) . ?
C4 C5 1.331(9) . ?
C5 C6 1.461(10) . ?
C7 C8 1.494(9) . ?
C9 C14 1.408(9) . ?
C9 C10 1.412(8) . ?
C10 C11 1.386(9) . ?
C10 C15 1.518(9) . ?
C11 C12 1.385(10) . ?
C12 C13 1.383(9) . ?
C13 C14 1.383(9) . ?
C14 C18 1.535(9) . ?
C15 C17 1.522(9) . ?
C15 C16 1.529(7) . ?
C18 C19 1.525(10) . ?
C18 C20 1.528(10) . ?
C21 C22 1.505(7) . ?
C22 C23 1.403(9) . ?
C23 C24 1.415(7) . ?
C24 C25 1.502(8) . ?
C26 C31 1.403(9) . ?
C26 C27 1.415(9) . ?
C27 C28 1.402(8) . ?
C27 C32 1.519(10) . ?
C28 C29 1.370(10) . ?
C29 C30 1.375(10) . ?
C30 C31 1.390(8) . ?
C31 C35 1.535(9) . ?
C32 C34 1.528(9) . ?
C32 C33 1.533(9) . ?
C35 C37 1.494(12) . ?
C35 C36 1.528(10) . ?
